data_7119167
loop_
_publ_author_name
'Haichao Liu'
'Liang Yao'
'Bao Li'
'Xiankai Chen'
'Yu Gao'
'Shitong Zhang'
'Weijun Li'
'Ping Lu'
'Bing Yang'
'Yuguang Ma'

_publ_section_title
;
 Excimer-induced high-efficiency fluorescence due to pairwise anthracene
 stacking in a crystal with long lifetime
;
_journal_name_full Chem.Commun.
_journal_page_first 7356
_journal_volume 52
_journal_year 2016
_chemical_formula_moiety 'C26 H16 S2'
_chemical_formula_sum 'C26 H16 S2'
_chemical_formula_weight 392.51
_chemical_name_systematic 2-TA-AN
_chemical_properties_physical Heat-sensitive
_space_group_IT_number 15
_symmetry_cell_setting monoclinic
_symmetry_space_group_name_Hall '-C 2yc'
_symmetry_space_group_name_H-M 'C 1 2/c 1'
_atom_sites_solution_hydrogens geom
_atom_sites_solution_primary direct
_atom_sites_solution_secondary difmap
_audit_creation_method SHELXL-97
_audit_update_record
;
2015-11-26 deposited with the CCDC.
2016-04-14 downloaded from the CCDC.
;
_cell_angle_alpha 90.00
_cell_angle_beta 104.04(3)
_cell_angle_gamma 90.00
_cell_formula_units_Z 8
_cell_length_a 17.080(3)
_cell_length_b 11.919(2)
_cell_length_c 19.800(4)
_cell_measurement_reflns_used 15121
_cell_measurement_temperature 293(2)
_cell_measurement_theta_max 27.57
_cell_measurement_theta_min 3.20
_cell_volume 3910.4(13)
_computing_cell_refinement RAPID-AUTO
_computing_data_collection 'RAPID-AUTO (Rigaku Corporation, 1998)'
_computing_data_reduction 'CrystalStructure (Rigaku/MSC and Rigaku Corporation, 2002)'
_computing_molecular_graphics 'SHELXTL (Sheldrick, 2008)'
_computing_publication_material SHELXL-97
_computing_structure_refinement 'SHELXL-97 (Sheldrick, 2008)'
_computing_structure_solution 'SHELXS-97 (Sheldrick, 2008)'
_diffrn_ambient_temperature 293(2)
_diffrn_measured_fraction_theta_full 0.986
_diffrn_measured_fraction_theta_max 0.986
_diffrn_measurement_device_type 'Rigaku RAXIS-RAPID'
_diffrn_measurement_method '\w scans'
_diffrn_radiation_monochromator graphite
_diffrn_radiation_source 'fine-focus sealed tube'
_diffrn_radiation_type MoK\a
_diffrn_radiation_wavelength 0.71073
_diffrn_reflns_av_R_equivalents 0.0386
_diffrn_reflns_av_sigmaI/netI 0.0333
_diffrn_reflns_limit_h_max 21
_diffrn_reflns_limit_h_min -19
_diffrn_reflns_limit_k_max 15
_diffrn_reflns_limit_k_min -15
_diffrn_reflns_limit_l_max 25
_diffrn_reflns_limit_l_min -25
_diffrn_reflns_number 18204
_diffrn_reflns_theta_full 27.48
_diffrn_reflns_theta_max 27.48
_diffrn_reflns_theta_min 3.19
_exptl_absorpt_coefficient_mu 0.281
_exptl_absorpt_correction_T_max 0.9966
_exptl_absorpt_correction_T_min 0.9644
_exptl_absorpt_correction_type multi-scan
_exptl_crystal_colour yellow
_exptl_crystal_density_diffrn 1.333
_exptl_crystal_density_method 'not measured'
_exptl_crystal_description block
_exptl_crystal_F_000 1632
_exptl_crystal_preparation Luminescent
_exptl_crystal_size_max 0.13
_exptl_crystal_size_mid 0.10
_exptl_crystal_size_min 0.01
_refine_diff_density_max 0.413
_refine_diff_density_min -0.378
_refine_diff_density_rms 0.108
_refine_ls_extinction_method none
_refine_ls_goodness_of_fit_ref 1.032
_refine_ls_hydrogen_treatment constr
_refine_ls_matrix_type full
_refine_ls_number_parameters 253
_refine_ls_number_reflns 4429
_refine_ls_number_restraints 0
_refine_ls_restrained_S_all 1.032
_refine_ls_R_factor_all 0.0557
_refine_ls_R_factor_gt 0.0423
_refine_ls_shift/su_max 0.001
_refine_ls_shift/su_mean 0.000
_refine_ls_structure_factor_coef Fsqd
_refine_ls_weighting_details 'calc w=1/[\s^2^(Fo^2^)+(0.0810P)^2^+0.0000P] where P=(Fo^2^+2Fc^2^)/3'
_refine_ls_weighting_scheme calc
_refine_ls_wR_factor_gt 0.1191
_refine_ls_wR_factor_ref 0.1252
_reflns_number_gt 3371
_reflns_number_total 4429
_reflns_threshold_expression >2sigma(I)
_cod_data_source_file c6cc01993e2.cif
_cod_data_source_block lhc-2y
_cod_original_cell_volume 3910.2(14)
_cod_original_sg_symbol_Hall '-C 2yc '
_cod_original_sg_symbol_H-M 'C 2/c'
_cod_database_code 7119167

loop_
_symmetry_equiv_pos_as_xyz
'x, y, z'
'-x, y, -z+1/2'
'x+1/2, y+1/2, z'
'-x+1/2, y+1/2, -z+1/2'
'-x, -y, -z'
'x, -y, z-1/2'
'-x+1/2, -y+1/2, -z'
'x+1/2, -y+1/2, z-1/2'

loop_
_atom_site_label
_atom_site_type_symbol
_atom_site_fract_x
_atom_site_fract_y
_atom_site_fract_z
_atom_site_U_iso_or_equiv
_atom_site_adp_type
_atom_site_occupancy
_atom_site_symmetry_multiplicity
_atom_site_calc_flag
_atom_site_refinement_flags
_atom_site_disorder_assembly
_atom_site_disorder_group
C1 C 0.38733(9) 0.08202(13) 0.50304(8) 0.0322(3) Uani 1 1 d . . .
C2 C 0.31381(10) 0.03105(15) 0.46541(10) 0.0392(4) Uani 1 1 d . . .
H2 H 0.2824 0.0671 0.4265 0.047 Uiso 1 1 calc R . .
C3 C 0.28923(12) -0.06936(16) 0.48564(11) 0.0476(5) Uani 1 1 d . . .
H3 H 0.2419 -0.1020 0.4598 0.057 Uiso 1 1 calc R . .
C4 C 0.33460(12) -0.12420(16) 0.54521(12) 0.0502(5) Uani 1 1 d . . .
H4 H 0.3167 -0.1923 0.5588 0.060 Uiso 1 1 calc R . .
C5 C 0.40425(12) -0.07868(15) 0.58299(11) 0.0459(4) Uani 1 1 d . . .
H5 H 0.4333 -0.1159 0.6224 0.055 Uiso 1 1 calc R . .
C6 C 0.43372(10) 0.02505(14) 0.56336(9) 0.0362(4) Uani 1 1 d . . .
C7 C 0.50628(10) 0.07234(15) 0.59998(10) 0.0406(4) Uani 1 1 d . . .
H7 H 0.5362 0.0357 0.6393 0.049 Uiso 1 1 calc R . .
C8 C 0.53540(10) 0.17236(15) 0.57963(9) 0.0362(4) Uani 1 1 d . . .
C9 C 0.61003(11) 0.22038(17) 0.61649(11) 0.0468(5) Uani 1 1 d . . .
H9 H 0.6405 0.1837 0.6556 0.056 Uiso 1 1 calc R . .
C10 C 0.63772(11) 0.31790(18) 0.59602(12) 0.0506(5) Uani 1 1 d . . .
H10 H 0.6866 0.3474 0.6209 0.061 Uiso 1 1 calc R . .
C11 C 0.59242(11) 0.37468(16) 0.53697(11) 0.0462(4) Uani 1 1 d . . .
H11 H 0.6119 0.4414 0.5230 0.055 Uiso 1 1 calc R . .
C12 C 0.52055(11) 0.33324(15) 0.50015(10) 0.0387(4) Uani 1 1 d . . .
H12 H 0.4913 0.3725 0.4616 0.046 Uiso 1 1 calc R . .
C13 C 0.48923(9) 0.23013(13) 0.51974(9) 0.0318(3) Uani 1 1 d . . .
C14 C 0.41507(9) 0.18467(13) 0.48259(8) 0.0303(3) Uani 1 1 d . . .
C15 C 0.36621(9) 0.24962(13) 0.42250(8) 0.0313(3) Uani 1 1 d . . .
C16 C 0.38114(10) 0.24210(14) 0.35687(9) 0.0346(4) Uani 1 1 d . . .
H16 H 0.4180 0.1896 0.3487 0.042 Uiso 1 1 calc R . .
C17 C 0.34163(10) 0.31220(14) 0.30308(8) 0.0335(4) Uani 1 1 d . . .
C18 C 0.28804(9) 0.39323(13) 0.31567(8) 0.0318(3) Uani 1 1 d . . .
C19 C 0.27111(10) 0.39842(14) 0.38066(9) 0.0361(4) Uani 1 1 d . . .
H19 H 0.2340 0.4506 0.3889 0.043 Uiso 1 1 calc R . .
C20 C 0.30908(10) 0.32647(14) 0.43320(9) 0.0362(4) Uani 1 1 d . . .
H20 H 0.2963 0.3295 0.4762 0.043 Uiso 1 1 calc R . .
C21 C 0.37372(11) 0.43747(18) 0.19879(9) 0.0441(4) Uani 1 1 d . . .
C22 C 0.43607(15) 0.4659(2) 0.16823(12) 0.0640(6) Uani 1 1 d . . .
H22 H 0.4707 0.4106 0.1595 0.077 Uiso 1 1 calc R . .
C23 C 0.44686(16) 0.5757(3) 0.15071(14) 0.0802(8) Uani 1 1 d . . .
H23 H 0.4877 0.5937 0.1289 0.096 Uiso 1 1 calc R . .
C24 C 0.39774(15) 0.6585(2) 0.16524(14) 0.0708(7) Uani 1 1 d . . .
H24 H 0.4052 0.7324 0.1530 0.085 Uiso 1 1 calc R . .
C25 C 0.33698(13) 0.63279(18) 0.19806(11) 0.0535(5) Uani 1 1 d . . .
H25 H 0.3051 0.6895 0.2096 0.064 Uiso 1 1 calc R . .
C26 C 0.32393(10) 0.52175(16) 0.21368(9) 0.0400(4) Uani 1 1 d . . .
S1 S 0.35867(3) 0.29579(4) 0.21910(2) 0.05081(17) Uani 1 1 d . . .
S2 S 0.24164(3) 0.48928(4) 0.25014(2) 0.04082(15) Uani 1 1 d . . .

loop_
_atom_site_aniso_label
_atom_site_aniso_U_11
_atom_site_aniso_U_22
_atom_site_aniso_U_33
_atom_site_aniso_U_23
_atom_site_aniso_U_13
_atom_site_aniso_U_12
C1 0.0357(8) 0.0280(8) 0.0356(8) -0.0014(6) 0.0136(6) 0.0024(6)
C2 0.0404(9) 0.0361(9) 0.0424(10) -0.0043(7) 0.0127(7) -0.0043(7)
C3 0.0468(10) 0.0376(10) 0.0631(13) -0.0108(9) 0.0227(9) -0.0112(8)
C4 0.0569(11) 0.0296(9) 0.0740(14) 0.0034(9) 0.0350(11) -0.0039(8)
C5 0.0515(10) 0.0341(10) 0.0573(12) 0.0120(8) 0.0231(9) 0.0092(8)
C6 0.0418(9) 0.0288(8) 0.0420(10) 0.0043(7) 0.0181(7) 0.0051(7)
C7 0.0420(9) 0.0374(10) 0.0411(10) 0.0077(7) 0.0079(7) 0.0085(8)
C8 0.0350(8) 0.0345(9) 0.0390(9) -0.0021(7) 0.0086(7) 0.0042(7)
C9 0.0406(9) 0.0467(11) 0.0475(11) -0.0025(8) -0.0001(8) 0.0042(8)
C10 0.0385(9) 0.0485(12) 0.0611(13) -0.0130(9) 0.0047(9) -0.0057(8)
C11 0.0458(10) 0.0361(10) 0.0598(12) -0.0059(8) 0.0187(9) -0.0081(8)
C12 0.0434(9) 0.0331(9) 0.0407(10) -0.0010(7) 0.0124(7) -0.0026(7)
C13 0.0345(8) 0.0287(8) 0.0338(8) -0.0017(6) 0.0116(6) 0.0019(6)
C14 0.0340(8) 0.0281(8) 0.0305(8) 0.0006(6) 0.0109(6) 0.0016(6)
C15 0.0345(8) 0.0258(8) 0.0333(8) -0.0002(6) 0.0073(6) -0.0024(6)
C16 0.0394(8) 0.0295(8) 0.0360(9) -0.0027(7) 0.0110(7) 0.0061(7)
C17 0.0406(8) 0.0296(8) 0.0303(8) -0.0031(6) 0.0090(7) -0.0001(7)
C18 0.0315(7) 0.0273(8) 0.0345(8) 0.0000(6) 0.0039(6) -0.0021(6)
C19 0.0349(8) 0.0324(9) 0.0433(9) -0.0021(7) 0.0138(7) 0.0040(7)
C20 0.0413(9) 0.0345(9) 0.0358(9) -0.0003(7) 0.0148(7) 0.0013(7)
C21 0.0514(10) 0.0531(11) 0.0274(8) 0.0061(8) 0.0090(7) 0.0059(9)
C22 0.0702(14) 0.0817(17) 0.0473(13) 0.0179(11) 0.0282(11) 0.0171(13)
C23 0.0747(16) 0.102(2) 0.0732(17) 0.0385(16) 0.0364(14) 0.0030(16)
C24 0.0741(15) 0.0658(16) 0.0746(17) 0.0290(13) 0.0223(13) -0.0076(13)
C25 0.0572(12) 0.0475(12) 0.0520(12) 0.0151(9) 0.0059(9) 0.0018(9)
C26 0.0405(9) 0.0437(10) 0.0316(9) 0.0062(7) 0.0008(7) -0.0009(8)
S1 0.0784(4) 0.0443(3) 0.0321(3) -0.00388(19) 0.0182(2) 0.0116(2)
S2 0.0342(2) 0.0410(3) 0.0435(3) 0.00726(18) 0.00190(18) 0.00412(17)

loop_
_atom_type_symbol
_atom_type_description
_atom_type_scat_dispersion_real
_atom_type_scat_dispersion_imag
_atom_type_scat_source
C C 0.0033 0.0016 'International Tables Vol C Tables 4.2.6.8 and 6.1.1.4'
H H 0.0000 0.0000 'International Tables Vol C Tables 4.2.6.8 and 6.1.1.4'
S S 0.1246 0.1234 'International Tables Vol C Tables 4.2.6.8 and 6.1.1.4'

loop_
_geom_angle_atom_site_label_1
_geom_angle_atom_site_label_2
_geom_angle_atom_site_label_3
_geom_angle
_geom_angle_site_symmetry_1
_geom_angle_site_symmetry_3
C14 C1 C2 122.27(15) . .
C14 C1 C6 119.66(14) . .
C2 C1 C6 118.06(15) . .
C3 C2 C1 120.98(18) . .
C3 C2 H2 119.5 . .
C1 C2 H2 119.5 . .
C2 C3 C4 120.63(17) . .
C2 C3 H3 119.7 . .
C4 C3 H3 119.7 . .
C5 C4 C3 120.55(18) . .
C5 C4 H4 119.7 . .
C3 C4 H4 119.7 . .
C4 C5 C6 121.19(18) . .
C4 C5 H5 119.4 . .
C6 C5 H5 119.4 . .
C7 C6 C5 122.52(16) . .
C7 C6 C1 118.92(15) . .
C5 C6 C1 118.55(16) . .
C8 C7 C6 122.14(16) . .
C8 C7 H7 118.9 . .
C6 C7 H7 118.9 . .
C7 C8 C9 122.32(17) . .
C7 C8 C13 119.29(15) . .
C9 C8 C13 118.39(17) . .
C10 C9 C8 121.69(18) . .
C10 C9 H9 119.2 . .
C8 C9 H9 119.2 . .
C9 C10 C11 119.97(17) . .
C9 C10 H10 120.0 . .
C11 C10 H10 120.0 . .
C12 C11 C10 120.88(18) . .
C12 C11 H11 119.6 . .
C10 C11 H11 119.6 . .
C11 C12 C13 121.00(17) . .
C11 C12 H12 119.5 . .
C13 C12 H12 119.5 . .
C14 C13 C12 122.44(15) . .
C14 C13 C8 119.49(15) . .
C12 C13 C8 118.08(15) . .
C1 C14 C13 120.47(14) . .
C1 C14 C15 121.20(14) . .
C13 C14 C15 118.31(14) . .
C16 C15 C20 118.71(15) . .
C16 C15 C14 121.27(14) . .
C20 C15 C14 119.80(15) . .
C15 C16 C17 120.85(15) . .
C15 C16 H16 119.6 . .
C17 C16 H16 119.6 . .
C16 C17 C18 119.75(15) . .
C16 C17 S1 119.56(13) . .
C18 C17 S1 120.68(13) . .
C19 C18 C17 119.38(15) . .
C19 C18 S2 119.66(13) . .
C17 C18 S2 120.96(13) . .
C20 C19 C18 120.34(15) . .
C20 C19 H19 119.8 . .
C18 C19 H19 119.8 . .
C19 C20 C15 120.81(16) . .
C19 C20 H20 119.6 . .
C15 C20 H20 119.6 . .
C22 C21 C26 119.2(2) . .
C22 C21 S1 120.09(17) . .
C26 C21 S1 120.68(14) . .
C23 C22 C21 120.4(2) . .
C23 C22 H22 119.8 . .
C21 C22 H22 119.8 . .
C24 C23 C22 120.3(2) . .
C24 C23 H23 119.8 . .
C22 C23 H23 119.8 . .
C23 C24 C25 120.3(2) . .
C23 C24 H24 119.8 . .
C25 C24 H24 119.8 . .
C24 C25 C26 119.6(2) . .
C24 C25 H25 120.2 . .
C26 C25 H25 120.2 . .
C25 C26 C21 120.04(18) . .
C25 C26 S2 118.99(16) . .
C21 C26 S2 120.94(14) . .
C17 S1 C21 100.04(8) . .
C18 S2 C26 100.47(8) . .

loop_
_geom_bond_atom_site_label_1
_geom_bond_atom_site_label_2
_geom_bond_distance
_geom_bond_site_symmetry_2
C1 C14 1.407(2) .
C1 C2 1.431(2) .
C1 C6 1.434(2) .
C2 C3 1.360(3) .
C2 H2 0.9300 .
C3 C4 1.405(3) .
C3 H3 0.9300 .
C4 C5 1.355(3) .
C4 H4 0.9300 .
C5 C6 1.424(2) .
C5 H5 0.9300 .
C6 C7 1.394(3) .
C7 C8 1.389(2) .
C7 H7 0.9300 .
C8 C9 1.426(3) .
C8 C13 1.431(2) .
C9 C10 1.353(3) .
C9 H9 0.9300 .
C10 C11 1.409(3) .
C10 H10 0.9300 .
C11 C12 1.359(3) .
C11 H11 0.9300 .
C12 C13 1.431(2) .
C12 H12 0.9300 .
C13 C14 1.410(2) .
C14 C15 1.493(2) .
C15 C16 1.387(2) .
C15 C20 1.392(2) .
C16 C17 1.392(2) .
C16 H16 0.9300 .
C17 C18 1.394(2) .
C17 S1 1.7671(17) .
C18 C19 1.387(2) .
C18 S2 1.7672(17) .
C19 C20 1.382(2) .
C19 H19 0.9300 .
C20 H20 0.9300 .
C21 C22 1.388(3) .
C21 C26 1.393(3) .
C21 S1 1.769(2) .
C22 C23 1.378(4) .
C22 H22 0.9300 .
C23 C24 1.370(4) .
C23 H23 0.9300 .
C24 C25 1.386(3) .
C24 H24 0.9300 .
C25 C26 1.389(3) .
C25 H25 0.9300 .
C26 S2 1.7716(19) .

loop_
_geom_torsion_atom_site_label_1
_geom_torsion_atom_site_label_2
_geom_torsion_atom_site_label_3
_geom_torsion_atom_site_label_4
_geom_torsion
_geom_torsion_site_symmetry_1
_geom_torsion_site_symmetry_2
_geom_torsion_site_symmetry_3
_geom_torsion_site_symmetry_4
C14 C1 C2 C3 178.75(15) . . . .
C6 C1 C2 C3 -1.0(3) . . . .
C1 C2 C3 C4 1.6(3) . . . .
C2 C3 C4 C5 -0.9(3) . . . .
C3 C4 C5 C6 -0.4(3) . . . .
C4 C5 C6 C7 -178.10(18) . . . .
C4 C5 C6 C1 1.0(3) . . . .
C14 C1 C6 C7 -0.9(2) . . . .
C2 C1 C6 C7 178.83(16) . . . .
C14 C1 C6 C5 179.93(15) . . . .
C2 C1 C6 C5 -0.3(2) . . . .
C5 C6 C7 C8 178.62(16) . . . .
C1 C6 C7 C8 -0.5(3) . . . .
C6 C7 C8 C9 -179.29(18) . . . .
C6 C7 C8 C13 0.9(3) . . . .
C7 C8 C9 C10 179.94(18) . . . .
C13 C8 C9 C10 -0.3(3) . . . .
C8 C9 C10 C11 0.1(3) . . . .
C9 C10 C11 C12 0.4(3) . . . .
C10 C11 C12 C13 -0.7(3) . . . .
C11 C12 C13 C14 -179.81(17) . . . .
C11 C12 C13 C8 0.6(2) . . . .
C7 C8 C13 C14 0.1(2) . . . .
C9 C8 C13 C14 -179.71(16) . . . .
C7 C8 C13 C12 179.74(15) . . . .
C9 C8 C13 C12 -0.1(2) . . . .
C2 C1 C14 C13 -177.82(16) . . . .
C6 C1 C14 C13 1.9(2) . . . .
C2 C1 C14 C15 3.8(2) . . . .
C6 C1 C14 C15 -176.51(14) . . . .
C12 C13 C14 C1 178.88(15) . . . .
C8 C13 C14 C1 -1.5(2) . . . .
C12 C13 C14 C15 -2.7(2) . . . .
C8 C13 C14 C15 176.96(14) . . . .
C1 C14 C15 C16 -97.55(19) . . . .
C13 C14 C15 C16 84.0(2) . . . .
C1 C14 C15 C20 88.0(2) . . . .
C13 C14 C15 C20 -90.48(19) . . . .
C20 C15 C16 C17 1.9(3) . . . .
C14 C15 C16 C17 -172.67(14) . . . .
C15 C16 C17 C18 1.8(3) . . . .
C15 C16 C17 S1 -177.07(13) . . . .
C16 C17 C18 C19 -3.9(2) . . . .
S1 C17 C18 C19 175.02(12) . . . .
C16 C17 C18 S2 176.04(12) . . . .
S1 C17 C18 S2 -5.1(2) . . . .
C17 C18 C19 C20 2.2(2) . . . .
S2 C18 C19 C20 -177.71(13) . . . .
C18 C19 C20 C15 1.6(3) . . . .
C16 C15 C20 C19 -3.6(3) . . . .
C14 C15 C20 C19 171.05(15) . . . .
C26 C21 C22 C23 -2.2(3) . . . .
S1 C21 C22 C23 178.4(2) . . . .
C21 C22 C23 C24 2.0(4) . . . .
C22 C23 C24 C25 0.4(4) . . . .
C23 C24 C25 C26 -2.6(4) . . . .
C24 C25 C26 C21 2.4(3) . . . .
C24 C25 C26 S2 -175.68(17) . . . .
C22 C21 C26 C25 -0.1(3) . . . .
S1 C21 C26 C25 179.37(14) . . . .
C22 C21 C26 S2 178.00(16) . . . .
S1 C21 C26 S2 -2.6(2) . . . .
C16 C17 S1 C21 -133.57(14) . . . .
C18 C17 S1 C21 47.54(16) . . . .
C22 C21 S1 C17 136.16(17) . . . .
C26 C21 S1 C17 -43.29(16) . . . .
C19 C18 S2 C26 138.80(14) . . . .
C17 C18 S2 C26 -41.11(15) . . . .
C25 C26 S2 C18 -136.59(15) . . . .
C21 C26 S2 C18 45.31(16) . . . .
